data_1520488
loop_
_publ_author_name
'Gu, Weikai'
'Xu, Pengfei'
'Wang, Yaorong'
'Yao, Yingming'
'Yuan, Dan'
'Shen, Qi'

_publ_section_title
;
 Synthesis and Characterization of Yttrium and Ytterbium Complexes
 Supported by Salen Ligands and Their Catalytic Properties forrac-Lactide
 Polymerization
;
_journal_issue 12
_journal_name_full Organometallics
_journal_page_first 2907
_journal_paper_doi 10.1021/acs.organomet.5b00223
_journal_volume 34
_journal_year 2015
_chemical_formula_sum 'C50 H75 N2 O3 Y'
_chemical_formula_weight 841.03
_chemical_name_systematic
; 
 ? 
;
_space_group_IT_number 2
_symmetry_space_group_name_Hall '-P 1'
_symmetry_space_group_name_H-M 'P -1'
_atom_sites_solution_hydrogens geom
_atom_sites_solution_primary direct
_atom_sites_solution_secondary difmap
_audit_creation_method SHELXL-97
_cell_angle_alpha 89.476(3)
_cell_angle_beta 76.593(3)
_cell_angle_gamma 74.104(3)
_cell_formula_units_Z 2
_cell_length_a 10.5853(4)
_cell_length_b 12.7151(5)
_cell_length_c 19.2574(7)
_cell_measurement_temperature 293(2)
_cell_volume 2420.77(17)
_computing_structure_refinement 'SHELXL-97 (Sheldrick, 1997)'
_computing_structure_solution 'SHELXS-97 (Sheldrick, 1990)'
_diffrn_ambient_temperature 293(2)
_diffrn_measured_fraction_theta_full 0.999
_diffrn_measured_fraction_theta_max 0.999
_diffrn_radiation_monochromator graphite
_diffrn_radiation_source 'fine-focus sealed tube'
_diffrn_radiation_type MoK\a
_diffrn_radiation_wavelength 0.71073
_diffrn_reflns_av_R_equivalents 0.0423
_diffrn_reflns_av_sigmaI/netI 0.0667
_diffrn_reflns_limit_h_max 13
_diffrn_reflns_limit_h_min -13
_diffrn_reflns_limit_k_max 15
_diffrn_reflns_limit_k_min -15
_diffrn_reflns_limit_l_max 22
_diffrn_reflns_limit_l_min -24
_diffrn_reflns_number 23766
_diffrn_reflns_theta_full 26.37
_diffrn_reflns_theta_max 26.37
_diffrn_reflns_theta_min 2.82
_exptl_absorpt_coefficient_mu 1.244
_exptl_crystal_density_diffrn 1.154
_exptl_crystal_density_method 'not measured'
_exptl_crystal_F_000 904
_refine_diff_density_max 0.426
_refine_diff_density_min -0.428
_refine_diff_density_rms 0.056
_refine_ls_extinction_method none
_refine_ls_goodness_of_fit_ref 1.016
_refine_ls_hydrogen_treatment mixed
_refine_ls_matrix_type full
_refine_ls_number_parameters 520
_refine_ls_number_reflns 9886
_refine_ls_number_restraints 6
_refine_ls_restrained_S_all 1.020
_refine_ls_R_factor_all 0.0695
_refine_ls_R_factor_gt 0.0465
_refine_ls_shift/su_max 0.000
_refine_ls_shift/su_mean 0.000
_refine_ls_structure_factor_coef Fsqd
_refine_ls_weighting_details 'calc w=1/[\s^2^(Fo^2^)+(0.0425P)^2^+0.4974P] where P=(Fo^2^+2Fc^2^)/3'
_refine_ls_weighting_scheme calc
_refine_ls_wR_factor_gt 0.0926
_refine_ls_wR_factor_ref 0.1001
_reflns_number_gt 7692
_reflns_number_total 9886
_reflns_threshold_expression >2sigma(I)
_cod_data_source_file om5b00223_si_002.cif
_cod_data_source_block complex5
_cod_depositor_comments 'Adding full bibliography for 1520484--1520490.cif.'
_cod_original_cell_volume 2420.77(16)
_cod_database_code 1520488

loop_
_symmetry_equiv_pos_as_xyz
'x, y, z'
'-x, -y, -z'

loop_
_atom_site_label
_atom_site_type_symbol
_atom_site_fract_x
_atom_site_fract_y
_atom_site_fract_z
_atom_site_U_iso_or_equiv
_atom_site_adp_type
_atom_site_occupancy
_atom_site_symmetry_multiplicity
_atom_site_calc_flag
_atom_site_refinement_flags
_atom_site_disorder_assembly
_atom_site_disorder_group
Y1 Y 0.44265(2) 0.404983(19) 0.201255(13) 0.02553(8) Uani 1 1 d . . .
O1 O 0.46166(17) 0.29167(14) 0.28260(9) 0.0332(4) Uani 1 1 d . . .
O2 O 0.25528(15) 0.51559(13) 0.25638(9) 0.0316(4) Uani 1 1 d . . .
O3 O 0.49356(16) 0.31430(13) 0.10365(9) 0.0319(4) Uani 1 1 d . . .
N1 N 0.64909(19) 0.41157(16) 0.23052(11) 0.0282(5) Uani 1 1 d . . .
N2 N 0.46162(19) 0.58365(17) 0.16548(11) 0.0303(5) Uani 1 1 d . . .
C1 C 0.6588(3) 0.6491(2) 0.22837(16) 0.0455(7) Uani 1 1 d . . .
H1A H 0.6275 0.7233 0.2156 0.068 Uiso 1 1 calc R . .
H1B H 0.7337 0.6422 0.2499 0.068 Uiso 1 1 calc R . .
H1C H 0.5868 0.6301 0.2617 0.068 Uiso 1 1 calc R . .
C2 C 0.8272(3) 0.5963(3) 0.11104(17) 0.0492(8) Uani 1 1 d . . .
H2A H 0.8028 0.6706 0.0974 0.074 Uiso 1 1 calc R . .
H2B H 0.8568 0.5475 0.0691 0.074 Uiso 1 1 calc R . .
H2C H 0.8991 0.5859 0.1352 0.074 Uiso 1 1 calc R . .
C3 C 0.7503(2) 0.4522(2) 0.18001(14) 0.0321(6) Uani 1 1 d . . .
H3A H 0.7795 0.4063 0.1361 0.039 Uiso 1 1 calc R . .
H3B H 0.8285 0.4431 0.2000 0.039 Uiso 1 1 calc R . .
C4 C 0.7038(2) 0.5721(2) 0.16127(14) 0.0335(6) Uani 1 1 d . . .
C5 C 0.5925(2) 0.5909(2) 0.12021(14) 0.0340(6) Uani 1 1 d . . .
H5A H 0.5800 0.6628 0.1009 0.041 Uiso 1 1 calc R . .
H5B H 0.6211 0.5369 0.0804 0.041 Uiso 1 1 calc R . .
C6 C 0.5062(2) 0.28099(19) 0.34170(14) 0.0289(6) Uani 1 1 d . . .
C7 C 0.4561(2) 0.22068(19) 0.39852(14) 0.0295(6) Uani 1 1 d . . .
C8 C 0.5017(3) 0.2220(2) 0.46080(14) 0.0340(6) Uani 1 1 d . . .
H8 H 0.4662 0.1850 0.4989 0.041 Uiso 1 1 calc R . .
C9 C 0.5971(3) 0.2750(2) 0.47046(14) 0.0335(6) Uani 1 1 d . . .
C10 C 0.6520(3) 0.3247(2) 0.41219(14) 0.0352(6) Uani 1 1 d . . .
H10 H 0.7204 0.3560 0.4151 0.042 Uiso 1 1 calc R . .
C11 C 0.6086(2) 0.3301(2) 0.34820(14) 0.0302(6) Uani 1 1 d . . .
C12 C 0.6783(2) 0.3815(2) 0.29032(14) 0.0321(6) Uani 1 1 d . . .
H12 H 0.7566 0.3951 0.2973 0.039 Uiso 1 1 calc R . .
C13 C 0.3581(2) 0.1548(2) 0.39141(14) 0.0323(6) Uani 1 1 d . . .
C14 C 0.2246(3) 0.2303(2) 0.37922(17) 0.0468(8) Uani 1 1 d . . .
H14A H 0.1811 0.2814 0.4197 0.070 Uiso 1 1 calc R . .
H14B H 0.1661 0.1869 0.3733 0.070 Uiso 1 1 calc R . .
H14C H 0.2435 0.2696 0.3370 0.070 Uiso 1 1 calc R . .
C15 C 0.4244(3) 0.0704(2) 0.32716(15) 0.0436(7) Uani 1 1 d . . .
H15A H 0.4445 0.1080 0.2843 0.065 Uiso 1 1 calc R . .
H15B H 0.3634 0.0288 0.3224 0.065 Uiso 1 1 calc R . .
H15C H 0.5065 0.0219 0.3348 0.065 Uiso 1 1 calc R . .
C16 C 0.3205(3) 0.0925(2) 0.45786(15) 0.0431(7) Uani 1 1 d . . .
H16A H 0.4009 0.0425 0.4664 0.065 Uiso 1 1 calc R . .
H16B H 0.2596 0.0524 0.4504 0.065 Uiso 1 1 calc R . .
H16C H 0.2776 0.1436 0.4984 0.065 Uiso 1 1 calc R . .
C17 C 0.6401(3) 0.2785(2) 0.54097(15) 0.0383(7) Uani 1 1 d . . .
C18 C 0.5686(3) 0.2167(2) 0.59877(15) 0.0514(8) Uani 1 1 d . . .
H18A H 0.5977 0.2218 0.6419 0.077 Uiso 1 1 calc R . .
H18B H 0.5907 0.1411 0.5828 0.077 Uiso 1 1 calc R . .
H18C H 0.4725 0.2485 0.6078 0.077 Uiso 1 1 calc R . .
C19 C 0.7921(3) 0.2287(3) 0.52914(17) 0.0578(9) Uani 1 1 d . . .
H19A H 0.8385 0.2675 0.4937 0.087 Uiso 1 1 calc R . .
H19B H 0.8155 0.1531 0.5130 0.087 Uiso 1 1 calc R . .
H19C H 0.8182 0.2340 0.5732 0.087 Uiso 1 1 calc R . .
C20 C 0.6018(3) 0.3987(2) 0.56920(17) 0.0547(9) Uani 1 1 d . . .
H20A H 0.6458 0.4396 0.5343 0.082 Uiso 1 1 calc R . .
H20B H 0.6300 0.4020 0.6128 0.082 Uiso 1 1 calc R . .
H20C H 0.5055 0.4293 0.5781 0.082 Uiso 1 1 calc R . .
C21 C 0.1836(2) 0.6194(2) 0.26584(13) 0.0278(6) Uani 1 1 d . . .
C22 C 0.0528(2) 0.6537(2) 0.31348(13) 0.0312(6) Uani 1 1 d . . .
C23 C -0.0163(3) 0.7644(2) 0.31838(14) 0.0383(7) Uani 1 1 d . . .
H23 H -0.1024 0.7863 0.3486 0.046 Uiso 1 1 calc R . .
C24 C 0.0333(3) 0.8455(2) 0.28141(15) 0.0419(7) Uani 1 1 d . A .
C25 C 0.1609(3) 0.8108(2) 0.23794(15) 0.0401(7) Uani 1 1 d . . .
H25 H 0.1988 0.8624 0.2133 0.048 Uiso 1 1 calc R . .
C26 C 0.2367(2) 0.7002(2) 0.22923(14) 0.0320(6) Uani 1 1 d . . .
C27 C 0.3711(2) 0.6764(2) 0.18241(14) 0.0333(6) Uani 1 1 d . . .
H27 H 0.3953 0.7366 0.1617 0.040 Uiso 1 1 calc R . .
C28 C -0.0045(2) 0.5710(2) 0.36026(14) 0.0337(6) Uani 1 1 d . . .
C29 C 0.0886(3) 0.5243(2) 0.40986(15) 0.0415(7) Uani 1 1 d . . .
H29A H 0.1789 0.4924 0.3818 0.062 Uiso 1 1 calc R . .
H29B H 0.0568 0.4691 0.4371 0.062 Uiso 1 1 calc R . .
H29C H 0.0885 0.5819 0.4417 0.062 Uiso 1 1 calc R . .
C30 C -0.0135(3) 0.4777(2) 0.31394(16) 0.0473(8) Uani 1 1 d . . .
H30A H -0.0731 0.5068 0.2833 0.071 Uiso 1 1 calc R . .
H30B H -0.0480 0.4264 0.3441 0.071 Uiso 1 1 calc R . .
H30C H 0.0748 0.4413 0.2853 0.071 Uiso 1 1 calc R . .
C31 C -0.1465(3) 0.6233(3) 0.40663(18) 0.0560(9) Uani 1 1 d . . .
H31A H -0.1432 0.6786 0.4392 0.084 Uiso 1 1 calc R . .
H31B H -0.1797 0.5681 0.4331 0.084 Uiso 1 1 calc R . .
H31C H -0.2058 0.6560 0.3766 0.084 Uiso 1 1 calc R . .
C32 C -0.0515(3) 0.9651(3) 0.29056(19) 0.0642(10) Uani 1 1 d D . .
C33 C -0.1620(9) 0.9622(7) 0.2404(5) 0.0925(16) Uani 0.50 1 d PD A 1
H33A H -0.1134 0.9392 0.1919 0.139 Uiso 0.50 1 calc PR A 1
H33B H -0.2230 1.0340 0.2417 0.139 Uiso 0.50 1 calc PR A 1
H33C H -0.2125 0.9117 0.2590 0.139 Uiso 0.50 1 calc PR A 1
C34 C -0.1480(9) 0.9995(6) 0.3602(5) 0.0925(16) Uani 0.50 1 d PD A 1
H34A H -0.1970 1.0752 0.3602 0.139 Uiso 0.50 1 calc PR A 1
H34B H -0.0998 0.9902 0.3973 0.139 Uiso 0.50 1 calc PR A 1
H34C H -0.2103 0.9556 0.3684 0.139 Uiso 0.50 1 calc PR A 1
C35 C 0.014(2) 1.0382(12) 0.2395(7) 0.0925(16) Uani 0.50 1 d PD A 1
H35A H 0.0658 0.9963 0.1960 0.139 Uiso 0.50 1 calc PR A 1
H35B H 0.0717 1.0659 0.2614 0.139 Uiso 0.50 1 calc PR A 1
H35C H -0.0557 1.0982 0.2290 0.139 Uiso 0.50 1 calc PR A 1
C33A C -0.1858(9) 0.9809(7) 0.2760(5) 0.0925(16) Uani 0.50 1 d PD A 2
H33D H -0.2270 0.9279 0.3001 0.139 Uiso 0.50 1 calc PR A 2
H33E H -0.1763 0.9718 0.2255 0.139 Uiso 0.50 1 calc PR A 2
H33F H -0.2415 1.0533 0.2930 0.139 Uiso 0.50 1 calc PR A 2
C34A C -0.0629(9) 1.0064(6) 0.3693(5) 0.0925(16) Uani 0.50 1 d PD A 2
H34D H -0.1041 0.9617 0.4026 0.139 Uiso 0.50 1 calc PR A 2
H34E H -0.1173 1.0812 0.3776 0.139 Uiso 0.50 1 calc PR A 2
H34F H 0.0258 1.0015 0.3757 0.139 Uiso 0.50 1 calc PR A 2
C35A C 0.023(2) 1.0424(12) 0.2566(7) 0.0925(16) Uani 0.50 1 d PD A 2
H35D H -0.0368 1.1156 0.2645 0.139 Uiso 0.50 1 calc PR A 2
H35E H 0.0544 1.0238 0.2062 0.139 Uiso 0.50 1 calc PR A 2
H35F H 0.0982 1.0380 0.2771 0.139 Uiso 0.50 1 calc PR A 2
C36 C 0.4924(2) 0.24618(19) 0.05059(13) 0.0274(6) Uani 1 1 d . . .
C37 C 0.6148(2) 0.18700(19) 0.00365(13) 0.0289(6) Uani 1 1 d . . .
C38 C 0.6075(3) 0.12009(19) -0.05126(14) 0.0310(6) Uani 1 1 d . . .
H38 H 0.6877 0.0810 -0.0824 0.037 Uiso 1 1 calc R . .
C39 C 0.4866(3) 0.10878(19) -0.06187(13) 0.0308(6) Uani 1 1 d . . .
C40 C 0.3693(2) 0.1634(2) -0.01324(13) 0.0306(6) Uani 1 1 d . . .
H40 H 0.2876 0.1543 -0.0184 0.037 Uiso 1 1 calc R . .
C41 C 0.3679(2) 0.23183(19) 0.04338(13) 0.0287(6) Uani 1 1 d . . .
C42 C 0.7533(2) 0.1961(2) 0.01132(15) 0.0363(6) Uani 1 1 d . . .
C43 C 0.7609(3) 0.3137(2) -0.00275(17) 0.0472(8) Uani 1 1 d . . .
H43A H 0.7561 0.3288 -0.0512 0.071 Uiso 1 1 calc R . .
H43B H 0.8447 0.3213 0.0046 0.071 Uiso 1 1 calc R . .
H43C H 0.6867 0.3644 0.0295 0.071 Uiso 1 1 calc R . .
C44 C 0.7743(3) 0.1649(3) 0.08570(16) 0.0473(8) Uani 1 1 d . . .
H44A H 0.7046 0.2134 0.1214 0.071 Uiso 1 1 calc R . .
H44B H 0.8610 0.1709 0.0894 0.071 Uiso 1 1 calc R . .
H44C H 0.7707 0.0909 0.0929 0.071 Uiso 1 1 calc R . .
C45 C 0.8723(3) 0.1201(3) -0.04275(17) 0.0549(9) Uani 1 1 d . . .
H45A H 0.8706 0.0455 -0.0363 0.082 Uiso 1 1 calc R . .
H45B H 0.9557 0.1287 -0.0354 0.082 Uiso 1 1 calc R . .
H45C H 0.8652 0.1386 -0.0904 0.082 Uiso 1 1 calc R . .
C46 C 0.4836(3) 0.0370(2) -0.12330(15) 0.0450(7) Uani 1 1 d . . .
H46A H 0.4949 -0.0369 -0.1092 0.067 Uiso 1 1 calc R . .
H46B H 0.5557 0.0390 -0.1637 0.067 Uiso 1 1 calc R . .
H46C H 0.3985 0.0633 -0.1361 0.067 Uiso 1 1 calc R . .
C47 C 0.2353(2) 0.2873(2) 0.09758(14) 0.0357(6) Uani 1 1 d . . .
C48 C 0.1127(3) 0.2584(3) 0.08120(18) 0.0552(9) Uani 1 1 d . . .
H48A H 0.1013 0.2836 0.0353 0.083 Uiso 1 1 calc R . .
H48B H 0.0328 0.2931 0.1173 0.083 Uiso 1 1 calc R . .
H48C H 0.1276 0.1804 0.0808 0.083 Uiso 1 1 calc R . .
C49 C 0.2046(3) 0.4133(2) 0.09686(16) 0.0462(8) Uani 1 1 d . . .
H49A H 0.2845 0.4342 0.0982 0.069 Uiso 1 1 calc R . .
H49B H 0.1337 0.4464 0.1379 0.069 Uiso 1 1 calc R . .
H49C H 0.1764 0.4375 0.0541 0.069 Uiso 1 1 calc R . .
C50 C 0.2424(3) 0.2463(2) 0.17252(15) 0.0445(7) Uani 1 1 d . . .
H50A H 0.2407 0.1712 0.1737 0.067 Uiso 1 1 calc R . .
H50B H 0.1662 0.2901 0.2075 0.067 Uiso 1 1 calc R . .
H50C H 0.3245 0.2521 0.1831 0.067 Uiso 1 1 calc R . .

loop_
_atom_site_aniso_label
_atom_site_aniso_U_11
_atom_site_aniso_U_22
_atom_site_aniso_U_33
_atom_site_aniso_U_23
_atom_site_aniso_U_13
_atom_site_aniso_U_12
Y1 0.02516(13) 0.02840(14) 0.02142(13) 0.00149(10) -0.00545(9) -0.00493(9)
O1 0.0405(10) 0.0358(10) 0.0301(10) 0.0097(8) -0.0160(8) -0.0158(8)
O2 0.0292(9) 0.0297(10) 0.0313(10) 0.0027(8) -0.0006(8) -0.0061(8)
O3 0.0350(9) 0.0366(10) 0.0238(9) -0.0024(8) -0.0070(8) -0.0091(8)
N1 0.0299(11) 0.0271(11) 0.0272(12) 0.0032(9) -0.0077(9) -0.0064(9)
N2 0.0269(11) 0.0337(12) 0.0272(12) 0.0061(10) -0.0038(9) -0.0055(9)
C1 0.0509(17) 0.0391(16) 0.0483(19) 0.0020(14) -0.0139(15) -0.0137(14)
C2 0.0355(15) 0.0572(19) 0.055(2) 0.0209(16) -0.0058(14) -0.0171(14)
C3 0.0283(13) 0.0360(15) 0.0296(15) 0.0043(12) -0.0058(11) -0.0060(11)
C4 0.0308(13) 0.0346(14) 0.0318(15) 0.0069(12) -0.0013(12) -0.0091(11)
C5 0.0304(13) 0.0360(15) 0.0306(15) 0.0094(12) -0.0004(12) -0.0070(12)
C6 0.0331(13) 0.0236(13) 0.0285(14) 0.0011(11) -0.0116(11) -0.0019(11)
C7 0.0360(13) 0.0227(13) 0.0280(14) 0.0021(11) -0.0089(11) -0.0044(11)
C8 0.0460(15) 0.0249(13) 0.0281(15) 0.0031(11) -0.0073(12) -0.0065(12)
C9 0.0461(15) 0.0264(14) 0.0292(15) 0.0022(12) -0.0150(12) -0.0070(12)
C10 0.0447(15) 0.0323(14) 0.0352(16) 0.0044(12) -0.0182(13) -0.0143(12)
C11 0.0373(14) 0.0266(13) 0.0295(14) 0.0055(11) -0.0133(12) -0.0090(11)
C12 0.0340(14) 0.0320(14) 0.0351(16) 0.0040(12) -0.0141(12) -0.0124(11)
C13 0.0372(14) 0.0278(13) 0.0315(15) 0.0040(12) -0.0079(12) -0.0089(11)
C14 0.0412(16) 0.0449(17) 0.056(2) 0.0117(15) -0.0137(15) -0.0136(14)
C15 0.0552(17) 0.0371(16) 0.0407(17) -0.0021(14) -0.0089(14) -0.0186(14)
C16 0.0548(17) 0.0356(16) 0.0391(17) 0.0047(13) -0.0074(14) -0.0163(14)
C17 0.0540(17) 0.0316(15) 0.0310(15) 0.0014(12) -0.0215(13) -0.0052(13)
C18 0.081(2) 0.0471(18) 0.0293(16) 0.0065(14) -0.0199(16) -0.0173(16)
C19 0.067(2) 0.062(2) 0.048(2) 0.0029(17) -0.0320(17) -0.0075(17)
C20 0.084(2) 0.0401(17) 0.0454(19) -0.0063(15) -0.0325(18) -0.0110(16)
C21 0.0277(12) 0.0304(14) 0.0242(14) 0.0022(11) -0.0093(11) -0.0036(11)
C22 0.0292(13) 0.0383(15) 0.0241(14) -0.0012(12) -0.0054(11) -0.0068(11)
C23 0.0321(14) 0.0409(16) 0.0320(16) 0.0011(13) -0.0001(12) -0.0003(12)
C24 0.0405(15) 0.0335(15) 0.0393(17) 0.0043(13) -0.0021(13) 0.0038(13)
C25 0.0415(15) 0.0329(15) 0.0381(17) 0.0098(13) -0.0020(13) -0.0039(12)
C26 0.0303(13) 0.0324(14) 0.0281(14) 0.0057(12) -0.0049(11) -0.0023(11)
C27 0.0360(14) 0.0321(14) 0.0308(15) 0.0117(12) -0.0078(12) -0.0085(12)
C28 0.0294(13) 0.0359(15) 0.0318(15) -0.0030(12) 0.0010(12) -0.0096(11)
C29 0.0516(17) 0.0456(17) 0.0284(15) 0.0048(13) -0.0058(13) -0.0185(14)
C30 0.0411(16) 0.0560(19) 0.0489(19) -0.0051(16) -0.0077(14) -0.0226(14)
C31 0.0429(17) 0.055(2) 0.056(2) 0.0027(17) 0.0119(15) -0.0105(15)
C32 0.054(2) 0.0425(19) 0.067(2) 0.0090(17) 0.0153(18) 0.0092(16)
C33 0.098(2) 0.0489(16) 0.085(3) 0.005(2) 0.018(3) 0.0215(17)
C34 0.098(2) 0.0489(16) 0.085(3) 0.005(2) 0.018(3) 0.0215(17)
C35 0.098(2) 0.0489(16) 0.085(3) 0.005(2) 0.018(3) 0.0215(17)
C33A 0.098(2) 0.0489(16) 0.085(3) 0.005(2) 0.018(3) 0.0215(17)
C34A 0.098(2) 0.0489(16) 0.085(3) 0.005(2) 0.018(3) 0.0215(17)
C35A 0.098(2) 0.0489(16) 0.085(3) 0.005(2) 0.018(3) 0.0215(17)
C36 0.0351(14) 0.0253(13) 0.0227(13) 0.0043(11) -0.0089(11) -0.0082(11)
C37 0.0333(13) 0.0265(13) 0.0267(14) 0.0054(11) -0.0084(11) -0.0071(11)
C38 0.0354(14) 0.0250(13) 0.0270(14) 0.0027(11) -0.0026(11) -0.0035(11)
C39 0.0432(15) 0.0229(13) 0.0271(14) 0.0039(11) -0.0094(12) -0.0099(11)
C40 0.0347(14) 0.0303(14) 0.0303(15) 0.0057(12) -0.0122(12) -0.0111(11)
C41 0.0327(13) 0.0256(13) 0.0266(14) 0.0045(11) -0.0071(11) -0.0061(11)
C42 0.0303(13) 0.0435(16) 0.0333(16) 0.0014(13) -0.0071(12) -0.0078(12)
C43 0.0450(16) 0.0562(19) 0.0458(19) 0.0032(15) -0.0103(14) -0.0233(15)
C44 0.0401(16) 0.0584(19) 0.0457(19) 0.0061(16) -0.0192(14) -0.0098(14)
C45 0.0335(15) 0.070(2) 0.055(2) -0.0081(17) -0.0052(14) -0.0077(15)
C46 0.0572(18) 0.0382(16) 0.0398(17) -0.0056(14) -0.0130(14) -0.0123(14)
C47 0.0317(13) 0.0390(15) 0.0329(16) -0.0010(13) -0.0065(12) -0.0051(12)
C48 0.0336(15) 0.071(2) 0.056(2) -0.0077(18) -0.0037(14) -0.0122(15)
C49 0.0413(16) 0.0446(17) 0.0435(18) -0.0035(15) -0.0126(14) 0.0050(13)
C50 0.0421(16) 0.0461(17) 0.0361(17) 0.0025(14) 0.0004(13) -0.0050(13)

loop_
_atom_type_symbol
_atom_type_description
_atom_type_scat_dispersion_real
_atom_type_scat_dispersion_imag
_atom_type_scat_source
C C 0.0033 0.0016 'International Tables Vol C Tables 4.2.6.8 and 6.1.1.4'
H H 0.0000 0.0000 'International Tables Vol C Tables 4.2.6.8 and 6.1.1.4'
N N 0.0061 0.0033 'International Tables Vol C Tables 4.2.6.8 and 6.1.1.4'
O O 0.0106 0.0060 'International Tables Vol C Tables 4.2.6.8 and 6.1.1.4'
Y Y -2.7962 3.5667 'International Tables Vol C Tables 4.2.6.8 and 6.1.1.4'

loop_
_geom_angle_atom_site_label_1
_geom_angle_atom_site_label_2
_geom_angle_atom_site_label_3
_geom_angle
O3 Y1 O1 107.46(7)
O3 Y1 O2 130.27(7)
O1 Y1 O2 97.17(6)
O3 Y1 N1 107.89(6)
O1 Y1 N1 76.89(7)
O2 Y1 N1 119.61(6)
O3 Y1 N2 103.14(7)
O1 Y1 N2 144.60(7)
O2 Y1 N2 75.54(6)
N1 Y1 N2 77.12(7)
C6 O1 Y1 138.00(16)
C21 O2 Y1 144.29(15)
C36 O3 Y1 162.30(15)
C12 N1 C3 115.9(2)
C12 N1 Y1 123.20(16)
C3 N1 Y1 120.93(16)
C27 N2 C5 114.4(2)
C27 N2 Y1 127.62(16)
C5 N2 Y1 117.92(15)
C4 C1 H1A 109.5
C4 C1 H1B 109.5
H1A C1 H1B 109.5
C4 C1 H1C 109.5
H1A C1 H1C 109.5
H1B C1 H1C 109.5
C4 C2 H2A 109.5
C4 C2 H2B 109.5
H2A C2 H2B 109.5
C4 C2 H2C 109.5
H2A C2 H2C 109.5
H2B C2 H2C 109.5
N1 C3 C4 116.09(19)
N1 C3 H3A 108.3
C4 C3 H3A 108.3
N1 C3 H3B 108.3
C4 C3 H3B 108.3
H3A C3 H3B 107.4
C1 C4 C5 111.1(2)
C1 C4 C3 110.9(2)
C5 C4 C3 112.0(2)
C1 C4 C2 109.1(2)
C5 C4 C2 107.1(2)
C3 C4 C2 106.4(2)
N2 C5 C4 112.8(2)
N2 C5 H5A 109.0
C4 C5 H5A 109.0
N2 C5 H5B 109.0
C4 C5 H5B 109.0
H5A C5 H5B 107.8
O1 C6 C7 122.0(2)
O1 C6 C11 119.2(2)
C7 C6 C11 118.8(2)
C8 C7 C6 117.3(2)
C8 C7 C13 121.3(2)
C6 C7 C13 121.4(2)
C7 C8 C9 125.1(3)
C7 C8 H8 117.5
C9 C8 H8 117.5
C10 C9 C8 115.9(2)
C10 C9 C17 120.7(2)
C8 C9 C17 123.4(2)
C9 C10 C11 122.5(2)
C9 C10 H10 118.7
C11 C10 H10 118.7
C10 C11 C6 119.9(2)
C10 C11 C12 116.7(2)
C6 C11 C12 123.3(2)
N1 C12 C11 130.1(2)
N1 C12 H12 114.9
C11 C12 H12 114.9
C16 C13 C7 113.0(2)
C16 C13 C15 108.0(2)
C7 C13 C15 109.1(2)
C16 C13 C14 106.8(2)
C7 C13 C14 111.0(2)
C15 C13 C14 108.9(2)
C13 C14 H14A 109.5
C13 C14 H14B 109.5
H14A C14 H14B 109.5
C13 C14 H14C 109.5
H14A C14 H14C 109.5
H14B C14 H14C 109.5
C13 C15 H15A 109.5
C13 C15 H15B 109.5
H15A C15 H15B 109.5
C13 C15 H15C 109.5
H15A C15 H15C 109.5
H15B C15 H15C 109.5
C13 C16 H16A 109.5
C13 C16 H16B 109.5
H16A C16 H16B 109.5
C13 C16 H16C 109.5
H16A C16 H16C 109.5
H16B C16 H16C 109.5
C19 C17 C18 108.4(3)
C19 C17 C9 110.3(2)
C18 C17 C9 112.4(2)
C19 C17 C20 109.5(3)
C18 C17 C20 107.4(2)
C9 C17 C20 108.7(2)
C17 C18 H18A 109.5
C17 C18 H18B 109.5
H18A C18 H18B 109.5
C17 C18 H18C 109.5
H18A C18 H18C 109.5
H18B C18 H18C 109.5
C17 C19 H19A 109.5
C17 C19 H19B 109.5
H19A C19 H19B 109.5
C17 C19 H19C 109.5
H19A C19 H19C 109.5
H19B C19 H19C 109.5
C17 C20 H20A 109.5
C17 C20 H20B 109.5
H20A C20 H20B 109.5
C17 C20 H20C 109.5
H20A C20 H20C 109.5
H20B C20 H20C 109.5
O2 C21 C26 120.1(2)
O2 C21 C22 121.8(2)
C26 C21 C22 118.1(2)
C23 C22 C21 117.5(2)
C23 C22 C28 121.9(2)
C21 C22 C28 120.5(2)
C22 C23 C24 125.2(2)
C22 C23 H23 117.4
C24 C23 H23 117.4
C25 C24 C23 115.9(2)
C25 C24 C32 123.1(3)
C23 C24 C32 120.9(2)
C24 C25 C26 122.4(3)
C24 C25 H25 118.8
C26 C25 H25 118.8
C25 C26 C21 120.7(2)
C25 C26 C27 116.0(2)
C21 C26 C27 123.3(2)
N2 C27 C26 129.1(2)
N2 C27 H27 115.4
C26 C27 H27 115.4
C30 C28 C31 107.3(2)
C30 C28 C29 109.4(2)
C31 C28 C29 108.1(2)
C30 C28 C22 110.7(2)
C31 C28 C22 112.4(2)
C29 C28 C22 108.9(2)
C28 C29 H29A 109.5
C28 C29 H29B 109.5
H29A C29 H29B 109.5
C28 C29 H29C 109.5
H29A C29 H29C 109.5
H29B C29 H29C 109.5
C28 C30 H30A 109.5
C28 C30 H30B 109.5
H30A C30 H30B 109.5
C28 C30 H30C 109.5
H30A C30 H30C 109.5
H30B C30 H30C 109.5
C28 C31 H31A 109.5
C28 C31 H31B 109.5
H31A C31 H31B 109.5
C28 C31 H31C 109.5
H31A C31 H31C 109.5
H31B C31 H31C 109.5
C34 C32 C33A 74.9(5)
C34 C32 C35A 118.0(6)
C33A C32 C35A 114.8(10)
C34 C32 C35 126.6(7)
C33A C32 C35 104.6(9)
C35A C32 C35 14.1(12)
C34 C32 C24 116.0(4)
C33A C32 C24 113.3(4)
C35A C32 C24 114.1(8)
C35 C32 C24 112.7(7)
C34 C32 C34A 37.5(5)
C33A C32 C34A 111.5(5)
C35A C32 C34A 94.6(7)
C35 C32 C34A 107.9(7)
C24 C32 C34A 106.8(4)
C34 C32 C33 98.9(5)
C33A C32 C33 24.1(4)
C35A C32 C33 105.1(9)
C35 C32 C33 92.0(8)
C24 C32 C33 100.9(4)
C34A C32 C33 135.5(5)
C32 C33 H33A 109.5
C32 C33 H33B 109.5
H33A C33 H33B 109.5
C32 C33 H33C 109.5
H33A C33 H33C 109.5
H33B C33 H33C 109.5
C32 C34 H34A 109.5
C32 C34 H34B 109.5
H34A C34 H34B 109.5
C32 C34 H34C 109.5
H34A C34 H34C 109.5
H34B C34 H34C 109.5
C32 C35 H35A 109.5
C32 C35 H35B 109.5
H35A C35 H35B 109.5
C32 C35 H35C 109.5
H35A C35 H35C 109.5
H35B C35 H35C 109.5
C32 C33A H33D 109.5
C32 C33A H33E 109.5
H33D C33A H33E 109.5
C32 C33A H33F 109.5
H33D C33A H33F 109.5
H33E C33A H33F 109.5
C32 C34A H34D 109.5
C32 C34A H34E 109.5
H34D C34A H34E 109.5
C32 C34A H34F 109.5
H34D C34A H34F 109.5
H34E C34A H34F 109.5
C32 C35A H35D 109.5
C32 C35A H35E 109.5
H35D C35A H35E 109.5
C32 C35A H35F 109.5
H35D C35A H35F 109.5
H35E C35A H35F 109.5
O3 C36 C37 120.4(2)
O3 C36 C41 119.6(2)
C37 C36 C41 120.0(2)
C38 C37 C36 118.0(2)
C38 C37 C42 120.1(2)
C36 C37 C42 121.9(2)
C39 C38 C37 123.3(2)
C39 C38 H38 118.4
C37 C38 H38 118.4
C40 C39 C38 117.4(2)
C40 C39 C46 121.2(2)
C38 C39 C46 121.3(2)
C39 C40 C41 122.8(2)
C39 C40 H40 118.6
C41 C40 H40 118.6
C40 C41 C36 118.4(2)
C40 C41 C47 120.7(2)
C36 C41 C47 120.9(2)
C44 C42 C45 106.5(2)
C44 C42 C43 111.1(2)
C45 C42 C43 106.7(2)
C44 C42 C37 110.7(2)
C45 C42 C37 112.9(2)
C43 C42 C37 108.9(2)
C42 C43 H43A 109.5
C42 C43 H43B 109.5
H43A C43 H43B 109.5
C42 C43 H43C 109.5
H43A C43 H43C 109.5
H43B C43 H43C 109.5
C42 C44 H44A 109.5
C42 C44 H44B 109.5
H44A C44 H44B 109.5
C42 C44 H44C 109.5
H44A C44 H44C 109.5
H44B C44 H44C 109.5
C42 C45 H45A 109.5
C42 C45 H45B 109.5
H45A C45 H45B 109.5
C42 C45 H45C 109.5
H45A C45 H45C 109.5
H45B C45 H45C 109.5
C39 C46 H46A 109.5
C39 C46 H46B 109.5
H46A C46 H46B 109.5
C39 C46 H46C 109.5
H46A C46 H46C 109.5
H46B C46 H46C 109.5
C41 C47 C48 112.6(2)
C41 C47 C50 109.8(2)
C48 C47 C50 105.3(2)
C41 C47 C49 110.6(2)
C48 C47 C49 106.5(2)
C50 C47 C49 111.9(2)
C47 C48 H48A 109.5
C47 C48 H48B 109.5
H48A C48 H48B 109.5
C47 C48 H48C 109.5
H48A C48 H48C 109.5
H48B C48 H48C 109.5
C47 C49 H49A 109.5
C47 C49 H49B 109.5
H49A C49 H49B 109.5
C47 C49 H49C 109.5
H49A C49 H49C 109.5
H49B C49 H49C 109.5
C47 C50 H50A 109.5
C47 C50 H50B 109.5
H50A C50 H50B 109.5
C47 C50 H50C 109.5
H50A C50 H50C 109.5
H50B C50 H50C 109.5

loop_
_geom_bond_atom_site_label_1
_geom_bond_atom_site_label_2
_geom_bond_distance
Y1 O3 2.0935(16)
Y1 O1 2.1252(18)
Y1 O2 2.1358(15)
Y1 N1 2.402(2)
Y1 N2 2.415(2)
O1 C6 1.322(3)
O2 C21 1.321(3)
O3 C36 1.350(3)
N1 C12 1.289(3)
N1 C3 1.473(3)
N2 C27 1.288(3)
N2 C5 1.482(3)
C1 C4 1.528(4)
C1 H1A 0.9600
C1 H1B 0.9600
C1 H1C 0.9600
C2 C4 1.538(3)
C2 H2A 0.9600
C2 H2B 0.9600
C2 H2C 0.9600
C3 C4 1.536(4)
C3 H3A 0.9700
C3 H3B 0.9700
C4 C5 1.532(4)
C5 H5A 0.9700
C5 H5B 0.9700
C6 C7 1.416(3)
C6 C11 1.420(3)
C7 C8 1.395(4)
C7 C13 1.530(3)
C8 C9 1.402(4)
C8 H8 0.9300
C9 C10 1.372(4)
C9 C17 1.534(4)
C10 C11 1.406(4)
C10 H10 0.9300
C11 C12 1.444(4)
C12 H12 0.9300
C13 C16 1.529(4)
C13 C15 1.544(3)
C13 C14 1.544(4)
C14 H14A 0.9600
C14 H14B 0.9600
C14 H14C 0.9600
C15 H15A 0.9600
C15 H15B 0.9600
C15 H15C 0.9600
C16 H16A 0.9600
C16 H16B 0.9600
C16 H16C 0.9600
C17 C19 1.522(4)
C17 C18 1.532(4)
C17 C20 1.539(4)
C18 H18A 0.9600
C18 H18B 0.9600
C18 H18C 0.9600
C19 H19A 0.9600
C19 H19B 0.9600
C19 H19C 0.9600
C20 H20A 0.9600
C20 H20B 0.9600
C20 H20C 0.9600
C21 C26 1.410(3)
C21 C22 1.427(3)
C22 C23 1.390(4)
C22 C28 1.537(4)
C23 C24 1.399(4)
C23 H23 0.9300
C24 C25 1.370(4)
C24 C32 1.527(4)
C25 C26 1.404(3)
C25 H25 0.9300
C26 C27 1.450(3)
C27 H27 0.9300
C28 C30 1.528(4)
C28 C31 1.530(3)
C28 C29 1.530(4)
C29 H29A 0.9600
C29 H29B 0.9600
C29 H29C 0.9600
C30 H30A 0.9600
C30 H30B 0.9600
C30 H30C 0.9600
C31 H31A 0.9600
C31 H31B 0.9600
C31 H31C 0.9600
C32 C34 1.471(8)
C32 C33A 1.471(10)
C32 C35A 1.477(13)
C32 C35 1.525(13)
C32 C34A 1.577(9)
C32 C33 1.689(10)
C33 H33A 0.9600
C33 H33B 0.9600
C33 H33C 0.9600
C34 H34A 0.9600
C34 H34B 0.9600
C34 H34C 0.9600
C35 H35A 0.9600
C35 H35B 0.9600
C35 H35C 0.9600
C33A H33D 0.9600
C33A H33E 0.9600
C33A H33F 0.9600
C34A H34D 0.9600
C34A H34E 0.9600
C34A H34F 0.9600
C35A H35D 0.9600
C35A H35E 0.9600
C35A H35F 0.9600
C36 C37 1.413(3)
C36 C41 1.417(3)
C37 C38 1.392(3)
C37 C42 1.541(3)
C38 C39 1.387(4)
C38 H38 0.9300
C39 C40 1.379(3)
C39 C46 1.512(4)
C40 C41 1.396(3)
C40 H40 0.9300
C41 C47 1.533(3)
C42 C44 1.532(4)
C42 C45 1.533(4)
C42 C43 1.537(4)
C43 H43A 0.9600
C43 H43B 0.9600
C43 H43C 0.9600
C44 H44A 0.9600
C44 H44B 0.9600
C44 H44C 0.9600
C45 H45A 0.9600
C45 H45B 0.9600
C45 H45C 0.9600
C46 H46A 0.9600
C46 H46B 0.9600
C46 H46C 0.9600
C47 C48 1.539(4)
C47 C50 1.541(4)
C47 C49 1.546(4)
C48 H48A 0.9600
C48 H48B 0.9600
C48 H48C 0.9600
C49 H49A 0.9600
C49 H49B 0.9600
C49 H49C 0.9600
C50 H50A 0.9600
C50 H50B 0.9600
C50 H50C 0.9600
